data_2221995
loop_
_publ_author_name
'Yu, Seung Man'
'Song, Young Joo'
'Kim, Kang Chul'
'Kim, Cheal'
'Kim, Youngmee'

_publ_section_title
;
 Bis(di-2-pyridylmethanediol-\k^3^<i>N</i>,<i>O</i>,<i>N</i>')nickel(II)
 dinitrate
;
_journal_coeditor_code DN2454
_journal_issue 6
_journal_name_full 'Acta Crystallographica Section E'
_journal_page_first m678
_journal_page_last m679
_journal_paper_doi 10.1107/S1600536809018728
_journal_volume 65
_journal_year 2009
_chemical_formula_iupac '[Ni (C11 H10 N2 O2)2] (N O3)2'
_chemical_formula_moiety 'C22 H20 N4 Ni O4 2+ , 2N O3 -'
_chemical_formula_sum 'C22 H20 N6 Ni O10'
_chemical_formula_weight 587.15
_chemical_name_systematic
;
Bis(di-2-pyridylmethanediol-\k^3^<i>N</i>,<i>O</i>,<i>N</i>')nickel(II)
dinitrate
;
_space_group_IT_number 14
_symmetry_cell_setting monoclinic
_symmetry_space_group_name_Hall '-P 2yn'
_symmetry_space_group_name_H-M 'P 1 21/n 1'
_atom_sites_solution_hydrogens geom
_atom_sites_solution_primary direct
_atom_sites_solution_secondary difmap
_audit_creation_method SHELXTL
_cell_angle_alpha 90.00
_cell_angle_beta 94.644(2)
_cell_angle_gamma 90.00
_cell_formula_units_Z 2
_cell_length_a 8.4077(9)
_cell_length_b 15.5098(16)
_cell_length_c 9.5556(10)
_cell_measurement_reflns_used 2352
_cell_measurement_temperature 293(2)
_cell_measurement_theta_max 25.58
_cell_measurement_theta_min 2.51
_cell_volume 1242.0(2)
_computing_cell_refinement 'SAINT (Bruker, 1997)'
_computing_data_collection 'SMART (Bruker, 1997)'
_computing_data_reduction 'SAINT (Bruker, 1997)'
_computing_molecular_graphics 'SHELXTL (Sheldrick, 2008)'
_computing_publication_material 'SHELXTL (Sheldrick, 2008)'
_computing_structure_refinement 'SHELXL97 (Sheldrick, 2008)'
_computing_structure_solution 'SHELXS97 (Sheldrick, 2008)'
_diffrn_ambient_temperature 293(2)
_diffrn_measured_fraction_theta_full 0.999
_diffrn_measured_fraction_theta_max 0.999
_diffrn_measurement_device_type 'Bruker SMART CCD'
_diffrn_measurement_method '\f and \w'
_diffrn_radiation_monochromator graphite
_diffrn_radiation_source 'fine-focus sealed tube'
_diffrn_radiation_type MoK\a
_diffrn_radiation_wavelength 0.71073
_diffrn_reflns_av_R_equivalents 0.0572
_diffrn_reflns_av_sigmaI/netI 0.0629
_diffrn_reflns_limit_h_max 11
_diffrn_reflns_limit_h_min -11
_diffrn_reflns_limit_k_max 12
_diffrn_reflns_limit_k_min -20
_diffrn_reflns_limit_l_max 12
_diffrn_reflns_limit_l_min -12
_diffrn_reflns_number 7646
_diffrn_reflns_theta_full 26.00
_diffrn_reflns_theta_max 26.0
_diffrn_reflns_theta_min 2.51
_exptl_absorpt_coefficient_mu 0.850
_exptl_absorpt_correction_type none
_exptl_crystal_colour 'pale brown'
_exptl_crystal_density_diffrn 1.570
_exptl_crystal_density_method 'not measured'
_exptl_crystal_description plate
_exptl_crystal_F_000 604
_exptl_crystal_size_max 0.20
_exptl_crystal_size_mid 0.10
_exptl_crystal_size_min 0.03
_refine_diff_density_max 0.491
_refine_diff_density_min -0.588
_refine_ls_extinction_method none
_refine_ls_goodness_of_fit_ref 1.064
_refine_ls_hydrogen_treatment constr
_refine_ls_matrix_type full
_refine_ls_number_parameters 179
_refine_ls_number_reflns 2442
_refine_ls_number_restraints 0
_refine_ls_restrained_S_all 1.064
_refine_ls_R_factor_all 0.0605
_refine_ls_R_factor_gt 0.0464
_refine_ls_shift/su_max 0.000
_refine_ls_shift/su_mean 0.000
_refine_ls_structure_factor_coef Fsqd
_refine_ls_weighting_details 'calc w = 1/[\s^2^(Fo^2^)+(0.0755P)^2^+0.0426P] where P=(Fo^2^+2Fc^2^)/3'
_refine_ls_weighting_scheme calc
_refine_ls_wR_factor_gt 0.1309
_refine_ls_wR_factor_ref 0.1351
_reflns_number_gt 1826
_reflns_number_total 2442
_reflns_threshold_expression I>2\s(I)
_cod_data_source_file dn2454.cif
_cod_data_source_block I
_cod_original_sg_symbol_H-M 'P 21/n'
_cod_database_code 2221995
_cod_database_fobs_code 2221995

loop_
_symmetry_equiv_pos_as_xyz
'x, y, z'
'-x+1/2, y+1/2, -z+1/2'
'-x, -y, -z'
'x-1/2, -y-1/2, z-1/2'

loop_
_atom_site_type_symbol
_atom_site_label
_atom_site_fract_x
_atom_site_fract_y
_atom_site_fract_z
_atom_site_U_iso_or_equiv
_atom_site_adp_type
_atom_site_calc_flag
_atom_site_refinement_flags
_atom_site_occupancy
_atom_site_disorder_assembly
_atom_site_disorder_group
Ni Ni1 0.5000 0.5000 0.5000 0.0334(2) Uani d S 1 . .
N N1 0.3937(3) 0.52480(18) 0.2948(3) 0.0389(6) Uani d . 1 . .
N N2 0.2830(3) 0.54084(17) 0.5703(3) 0.0347(6) Uani d . 1 . .
O O1 0.5183(3) 0.63487(17) 0.4873(2) 0.0574(7) Uani d . 1 . .
H H1A 0.5905 0.6553 0.4370 0.086 Uiso d PR 0.50 A 1
H H1B 0.5305 0.6590 0.5688 0.086 Uiso d PR 0.50 A 3
O O2 0.3337(3) 0.74355(14) 0.3938(3) 0.0539(6) Uani d . 1 . .
H H2 0.3866 0.7720 0.4530 0.081 Uiso calc R 1 . .
C C1 0.3774(4) 0.4731(2) 0.1816(4) 0.0478(9) Uani d . 1 . .
H H1 0.4155 0.4169 0.1884 0.057 Uiso calc R 1 . .
C C2 0.3053(5) 0.5019(3) 0.0558(4) 0.0639(11) Uani d . 1 . .
H H2A 0.2927 0.4653 -0.0214 0.077 Uiso calc R 1 . .
C C3 0.2515(5) 0.5865(3) 0.0458(4) 0.0685(12) Uani d . 1 . .
H H3 0.2048 0.6076 -0.0389 0.082 Uiso calc R 1 . .
C C4 0.2677(4) 0.6386(3) 0.1615(4) 0.0562(10) Uani d . 1 . .
H H4 0.2310 0.6951 0.1573 0.067 Uiso calc R 1 . .
C C5 0.3394(4) 0.6055(2) 0.2841(3) 0.0394(7) Uani d . 1 . .
C C6 0.3583(4) 0.6549(2) 0.4213(3) 0.0386(7) Uani d . 1 . .
C C7 0.2392(3) 0.61766(19) 0.5177(3) 0.0353(7) Uani d . 1 . .
C C8 0.0989(4) 0.6581(2) 0.5451(4) 0.0459(8) Uani d . 1 . .
H H8 0.0700 0.7112 0.5054 0.055 Uiso calc R 1 . .
C C9 0.0030(4) 0.6160(3) 0.6345(4) 0.0594(10) Uani d . 1 . .
H H9 -0.0919 0.6414 0.6569 0.071 Uiso calc R 1 . .
C C10 0.0462(4) 0.5378(3) 0.6898(4) 0.0521(9) Uani d . 1 . .
H H10 -0.0182 0.5097 0.7500 0.063 Uiso calc R 1 . .
C C11 0.1873(4) 0.5008(2) 0.6552(3) 0.0434(8) Uani d . 1 . .
H H11 0.2164 0.4470 0.6916 0.052 Uiso calc R 1 . .
N N3 0.3476(4) 0.7718(2) 0.7595(4) 0.0585(8) Uani d . 1 . .
O O3 0.4512(4) 0.71600(19) 0.7535(3) 0.0755(9) Uani d . 1 . .
O O4 0.3188(5) 0.8218(2) 0.6577(3) 0.1014(12) Uani d . 1 . .
O O5 0.2759(4) 0.7785(2) 0.8634(4) 0.0834(9) Uani d . 1 . .

loop_
_atom_site_aniso_label
_atom_site_aniso_U_11
_atom_site_aniso_U_22
_atom_site_aniso_U_33
_atom_site_aniso_U_12
_atom_site_aniso_U_13
_atom_site_aniso_U_23
Ni1 0.0362(3) 0.0326(3) 0.0319(3) 0.0023(2) 0.0050(2) -0.0004(2)
N1 0.0396(15) 0.0451(16) 0.0326(15) 0.0016(11) 0.0079(11) -0.0016(11)
N2 0.0340(13) 0.0360(15) 0.0343(14) 0.0020(11) 0.0047(11) -0.0012(11)
O1 0.0609(16) 0.0526(16) 0.0587(16) -0.0010(12) 0.0049(13) -0.0001(12)
O2 0.0675(17) 0.0363(13) 0.0578(16) 0.0069(12) 0.0054(12) 0.0050(11)
C1 0.054(2) 0.050(2) 0.040(2) 0.0031(16) 0.0081(16) -0.0051(16)
C2 0.084(3) 0.072(3) 0.036(2) -0.001(2) 0.0032(19) -0.0137(19)
C3 0.087(3) 0.079(3) 0.038(2) 0.011(2) -0.004(2) 0.006(2)
C4 0.072(3) 0.054(2) 0.043(2) 0.0102(19) 0.0005(18) 0.0078(17)
C5 0.0418(18) 0.0411(19) 0.0363(17) 0.0017(14) 0.0095(14) 0.0007(14)
C6 0.0390(18) 0.0349(18) 0.0422(18) 0.0031(14) 0.0059(14) 0.0046(14)
C7 0.0365(16) 0.0357(17) 0.0336(16) 0.0002(13) 0.0026(13) -0.0053(13)
C8 0.0391(18) 0.048(2) 0.050(2) 0.0069(15) -0.0001(15) -0.0015(15)
C9 0.040(2) 0.075(3) 0.065(2) 0.0062(19) 0.0128(18) -0.010(2)
C10 0.047(2) 0.064(2) 0.047(2) -0.0077(18) 0.0155(16) -0.0005(18)
C11 0.0485(18) 0.0451(19) 0.0370(17) -0.0049(16) 0.0053(14) 0.0002(15)
N3 0.067(2) 0.047(2) 0.061(2) -0.0010(16) 0.0000(17) -0.0192(17)
O3 0.077(2) 0.077(2) 0.0714(19) 0.0337(16) 0.0032(15) -0.0251(15)
O4 0.173(4) 0.056(2) 0.071(2) 0.016(2) -0.014(2) -0.0052(16)
O5 0.071(2) 0.092(2) 0.092(2) 0.0066(16) 0.0358(18) -0.0195(18)

loop_
_atom_type_symbol
_atom_type_description
_atom_type_scat_dispersion_real
_atom_type_scat_dispersion_imag
_atom_type_scat_source
C C 0.0033 0.0016 'International Tables Vol C Tables 4.2.6.8 and 6.1.1.4'
H H 0.0000 0.0000 'International Tables Vol C Tables 4.2.6.8 and 6.1.1.4'
N N 0.0061 0.0033 'International Tables Vol C Tables 4.2.6.8 and 6.1.1.4'
Ni Ni 0.3393 1.1124 'International Tables Vol C Tables 4.2.6.8 and 6.1.1.4'
O O 0.0106 0.0060 'International Tables Vol C Tables 4.2.6.8 and 6.1.1.4'

loop_
_geom_angle_atom_site_label_1
_geom_angle_atom_site_label_2
_geom_angle_atom_site_label_3
_geom_angle_site_symmetry_1
_geom_angle_site_symmetry_3
_geom_angle
_geom_angle_publ_flag
N2 Ni1 N2 . 3_666 180.0 ?
N2 Ni1 O1 . . 77.70(10) ?
N2 Ni1 O1 3_666 . 102.30(10) ?
N2 Ni1 O1 . 3_666 102.30(10) ?
N2 Ni1 O1 3_666 3_666 77.70(10) ?
O1 Ni1 O1 . 3_666 180.0 ?
N2 Ni1 N1 . . 85.93(9) ?
N2 Ni1 N1 3_666 . 94.07(9) ?
O1 Ni1 N1 . . 78.10(10) ?
O1 Ni1 N1 3_666 . 101.90(10) ?
N2 Ni1 N1 . 3_666 94.07(9) ?
N2 Ni1 N1 3_666 3_666 85.93(9) ?
O1 Ni1 N1 . 3_666 101.90(10) ?
O1 Ni1 N1 3_666 3_666 78.10(10) ?
N1 Ni1 N1 . 3_666 180.0000(10) ?
C5 N1 C1 . . 119.1(3) ?
C5 N1 Ni1 . . 110.9(2) ?
C1 N1 Ni1 . . 130.0(2) ?
C7 N2 C11 . . 118.7(3) ?
C7 N2 Ni1 . . 111.76(19) ?
C11 N2 Ni1 . . 129.5(2) ?
C6 O1 Ni1 . . 99.56(17) ?
C6 O1 H1A . . 110.0 ?
Ni1 O1 H1A . . 117.0 ?
C6 O1 H1B . . 109.5 ?
Ni1 O1 H1B . . 112.6 ?
H1A O1 H1B . . 107.8 ?
C6 O2 H2 . . 109.5 ?
N1 C1 C2 . . 121.2(4) ?
N1 C1 H1 . . 119.4 ?
C2 C1 H1 . . 119.4 ?
C1 C2 C3 . . 119.0(4) ?
C1 C2 H2A . . 120.5 ?
C3 C2 H2A . . 120.5 ?
C4 C3 C2 . . 119.5(4) ?
C4 C3 H3 . . 120.3 ?
C2 C3 H3 . . 120.3 ?
C3 C4 C5 . . 118.5(4) ?
C3 C4 H4 . . 120.7 ?
C5 C4 H4 . . 120.7 ?
N1 C5 C4 . . 122.7(3) ?
N1 C5 C6 . . 113.4(3) ?
C4 C5 C6 . . 123.9(3) ?
O2 C6 O1 . . 113.6(2) ?
O2 C6 C5 . . 109.1(3) ?
O1 C6 C5 . . 107.0(2) ?
O2 C6 C7 . . 112.8(2) ?
O1 C6 C7 . . 106.4(2) ?
C5 C6 C7 . . 107.6(2) ?
N2 C7 C8 . . 123.3(3) ?
N2 C7 C6 . . 113.0(2) ?
C8 C7 C6 . . 123.7(3) ?
C7 C8 C9 . . 116.8(3) ?
C7 C8 H8 . . 121.6 ?
C9 C8 H8 . . 121.6 ?
C10 C9 C8 . . 120.7(3) ?
C10 C9 H9 . . 119.7 ?
C8 C9 H9 . . 119.7 ?
C9 C10 C11 . . 119.0(3) ?
C9 C10 H10 . . 120.5 ?
C11 C10 H10 . . 120.5 ?
N2 C11 C10 . . 121.5(3) ?
N2 C11 H11 . . 119.3 ?
C10 C11 H11 . . 119.3 ?
O5 N3 O3 . . 120.1(4) ?
O5 N3 O4 . . 120.5(4) ?
O3 N3 O4 . . 119.4(4) ?

loop_
_geom_bond_atom_site_label_1
_geom_bond_atom_site_label_2
_geom_bond_site_symmetry_2
_geom_bond_distance
_geom_bond_publ_flag
Ni1 N2 . 2.093(2) ?
Ni1 N2 3_666 2.093(2) ?
Ni1 O1 . 2.102(3) ?
Ni1 O1 3_666 2.102(3) ?
Ni1 N1 . 2.123(3) ?
Ni1 N1 3_666 2.123(3) ?
N1 C5 . 1.334(4) ?
N1 C1 . 1.345(4) ?
N2 C7 . 1.333(4) ?
N2 C11 . 1.340(4) ?
O1 C6 . 1.472(4) ?
O1 H1A . 0.8650 ?
O1 H1B . 0.8625 ?
O2 C6 . 1.412(4) ?
O2 H2 . 0.8200 ?
C1 C2 . 1.377(5) ?
C1 H1 . 0.9300 ?
C2 C3 . 1.388(5) ?
C2 H2A . 0.9300 ?
C3 C4 . 1.367(5) ?
C3 H3 . 0.9300 ?
C4 C5 . 1.372(4) ?
C4 H4 . 0.9300 ?
C5 C6 . 1.515(4) ?
C6 C7 . 1.528(4) ?
C7 C8 . 1.380(4) ?
C8 C9 . 1.385(5) ?
C8 H8 . 0.9300 ?
C9 C10 . 1.360(5) ?
C9 H9 . 0.9300 ?
C10 C11 . 1.382(5) ?
C10 H10 . 0.9300 ?
C11 H11 . 0.9300 ?
N3 O5 . 1.206(4) ?
N3 O3 . 1.233(4) ?
N3 O4 . 1.253(4) ?

loop_
_geom_hbond_atom_site_label_D
_geom_hbond_atom_site_label_H
_geom_hbond_atom_site_label_A
_geom_hbond_site_symmetry_A
_geom_hbond_distance_DH
_geom_hbond_distance_HA
_geom_hbond_distance_DA
_geom_hbond_angle_DHA
O2 H2 O4 . 0.82 2.22 2.810(4) 129.1
O1 H1B O3 . 0.86 2.13 2.933(4) 155.0
O1 H1A O5 4_675 0.87 2.04 2.884(4) 165.3
